data_4333874
loop_
_publ_author_name
'Matthew J. Polinski'
'Evgeny V. Alekseev'
'Victoria R. Darling'
'Justin N. Cross'
'Wulf Depmeier'
'Thomas E. Albrecht-Schmitt'

_publ_section_title
;
 A New Family of Lanthanide Borate Halides with Unusual Coordination and a
 New Neodymium-Containing Cationic Framework
;
_journal_name_full 'Inorganic Chemistry'
_journal_page_first 1965
_journal_page_last 1975
_journal_paper_doi 10.1021/ic302309z
_journal_volume 52
_journal_year 2013
_chemical_formula_moiety La[B7O11(OH)(H2O)3I]
_chemical_formula_sum 'B7 I La O15'
_chemical_formula_weight 581.48
_chemical_name_common 'Lanthanum(III) Borate Iodide'
_chemical_name_systematic
; 
 ? 
;
_space_group_IT_number 14
_symmetry_cell_setting monoclinic
_symmetry_space_group_name_Hall '-P 2yn'
_symmetry_space_group_name_H-M 'P 1 21/n 1'
_atom_sites_solution_hydrogens none
_atom_sites_solution_primary direct
_atom_sites_solution_secondary difmap
_audit_creation_method SHELXL-97
_cell_angle_alpha 90.00
_cell_angle_beta 90.000(4)
_cell_angle_gamma 90.00
_cell_formula_units_Z 4
_cell_length_a 8.178(2)
_cell_length_b 17.251(5)
_cell_length_c 9.849(3)
_cell_measurement_reflns_used 3099
_cell_measurement_temperature 100(2)
_cell_measurement_theta_max 27.68
_cell_measurement_theta_min 2.36
_cell_volume 1389.5(7)
_computing_cell_refinement 'Smart Saint'
_computing_data_collection Smart
_computing_data_reduction SAINT
_computing_molecular_graphics 'SHELXP-91 (Sheldrick, 1997)'
_computing_publication_material 'SHELXCIF-97 (Sheldrick, 2000)'
_computing_structure_refinement 'SHELXL-97 (Sheldrick, 2008)'
_computing_structure_solution 'SHELXS-97 (Sheldrick, 2008)'
_diffrn_ambient_temperature 100(2)
_diffrn_detector_area_resol_mean 0
_diffrn_measured_fraction_theta_full 0.957
_diffrn_measured_fraction_theta_max 0.957
_diffrn_measurement_device_type 'BRUKER apex II'
_diffrn_measurement_method '0.5 wide w/ exposures'
_diffrn_radiation_monochromator 'Quazar Optics'
_diffrn_radiation_source 'Imus microfocused'
_diffrn_radiation_type MoK\a
_diffrn_radiation_wavelength 0.71073
_diffrn_reflns_av_R_equivalents 0.0420
_diffrn_reflns_av_sigmaI/netI 0.0559
_diffrn_reflns_limit_h_max 10
_diffrn_reflns_limit_h_min -7
_diffrn_reflns_limit_k_max 22
_diffrn_reflns_limit_k_min -19
_diffrn_reflns_limit_l_max 12
_diffrn_reflns_limit_l_min -12
_diffrn_reflns_number 6271
_diffrn_reflns_theta_full 27.68
_diffrn_reflns_theta_max 27.68
_diffrn_reflns_theta_min 2.36
_exptl_absorpt_coefficient_mu 5.373
_exptl_absorpt_correction_T_max 0.973
_exptl_absorpt_correction_T_min 0.908
_exptl_absorpt_correction_type numerical
_exptl_absorpt_process_details SHELTXPREP
_exptl_crystal_colour Colorless
_exptl_crystal_density_diffrn 2.780
_exptl_crystal_description Needle
_exptl_crystal_F_000 1060
_exptl_crystal_size_max 0.096
_exptl_crystal_size_mid 0.015
_exptl_crystal_size_min 0.005
_refine_diff_density_max 4.910
_refine_diff_density_min -1.793
_refine_diff_density_rms 0.327
_refine_ls_extinction_method none
_refine_ls_goodness_of_fit_ref 1.109
_refine_ls_hydrogen_treatment none
_refine_ls_matrix_type full
_refine_ls_number_parameters 217
_refine_ls_number_reflns 3099
_refine_ls_number_restraints 18
_refine_ls_restrained_S_all 1.106
_refine_ls_R_factor_all 0.0644
_refine_ls_R_factor_gt 0.0547
_refine_ls_shift/su_max 0.000
_refine_ls_shift/su_mean 0.000
_refine_ls_structure_factor_coef Fsqd
_refine_ls_weighting_details 'calc w=1/[\s^2^(Fo^2^)+(0.0633P)^2^+32.1572P] where P=(Fo^2^+2Fc^2^)/3'
_refine_ls_weighting_scheme calc
_refine_ls_wR_factor_gt 0.1427
_refine_ls_wR_factor_ref 0.1474
_reflns_number_gt 2621
_reflns_number_total 3099
_reflns_threshold_expression >2sigma(I)
_cod_data_source_file ic302309z_si_002_06.cif
_cod_data_source_block LaBOI
_cod_original_cell_volume 1389.4(7)
_cod_database_code 4333874

loop_
_symmetry_equiv_pos_as_xyz
'x, y, z'
'-x+1/2, y+1/2, -z+1/2'
'-x, -y, -z'
'x-1/2, -y-1/2, z-1/2'

loop_
_atom_site_label
_atom_site_type_symbol
_atom_site_fract_x
_atom_site_fract_y
_atom_site_fract_z
_atom_site_U_iso_or_equiv
_atom_site_adp_type
_atom_site_occupancy
_atom_site_symmetry_multiplicity
_atom_site_calc_flag
_atom_site_refinement_flags
La1 La 0.29644(6) 0.30509(3) 0.75163(5) 0.00828(17) Uani 1 1 d .
I1 I 0.18903(8) 0.11409(4) 0.78424(7) 0.0164(2) Uani 1 1 d .
B4 B 0.1924(13) 0.4162(7) 0.2826(12) 0.012(2) Uani 1 1 d .
B7 B 0.1996(12) 0.3029(6) 1.1322(11) 0.008(2) Uani 1 1 d U
B3 B -0.1024(12) 0.3016(6) 0.7509(10) 0.0069(19) Uani 1 1 d U
B2 B 0.1967(12) 0.2868(7) 0.3901(11) 0.009(2) Uani 1 1 d .
B1 B 0.4523(13) 0.2505(6) 1.0225(11) 0.009(2) Uani 1 1 d U
B6 B -0.1423(13) 0.4471(7) 0.7752(11) 0.012(2) Uani 1 1 d .
B5 B 0.4510(13) 0.2274(7) 0.4922(11) 0.011(2) Uani 1 1 d .
O15 O -0.1868(8) 0.3738(4) 0.7360(7) 0.0109(14) Uani 1 1 d .
O14 O 0.2994(8) 0.2827(4) 1.0143(7) 0.0095(13) Uani 1 1 d .
O13 O 0.3019(8) 0.2627(4) 0.5026(7) 0.0092(14) Uani 1 1 d .
O12 O -0.2296(7) 0.2372(4) 0.7558(7) 0.0084(13) Uani 1 1 d .
O11 O 0.0064(8) 0.2993(4) 0.8702(7) 0.0104(14) Uani 1 1 d .
O10 O 0.1936(9) 0.4940(4) 0.3076(7) 0.0152(15) Uani 1 1 d .
O9 O 0.1780(8) 0.3686(4) 0.3933(7) 0.0123(14) Uani 1 1 d .
O8 O 0.2063(8) 0.3867(4) 0.1547(7) 0.0108(14) Uani 1 1 d .
O7 O 0.5363(8) 0.2535(4) 0.9018(7) 0.0106(14) Uani 1 1 d .
O6 O 0.1595(8) 0.4257(4) 0.6496(7) 0.0133(14) Uani 1 1 d .
O5 O 0.0080(8) 0.2856(4) 0.6357(7) 0.0093(13) Uani 1 1 d .
O4 O 0.5074(8) 0.3913(4) 0.6331(8) 0.0166(15) Uani 1 1 d .
O3 O 0.5347(8) 0.2244(4) 0.6121(7) 0.0111(14) Uani 1 1 d .
O2 O 0.3560(9) 0.4261(5) 0.8981(8) 0.0193(16) Uani 1 1 d .
O1 O -0.0676(11) 0.4598(5) 0.8977(8) 0.0234(18) Uani 1 1 d .

loop_
_atom_site_aniso_label
_atom_site_aniso_U_11
_atom_site_aniso_U_22
_atom_site_aniso_U_33
_atom_site_aniso_U_23
_atom_site_aniso_U_13
_atom_site_aniso_U_12
La1 0.0036(3) 0.0147(3) 0.0065(3) 0.0000(2) -0.00107(18) -0.00007(19)
I1 0.0149(3) 0.0155(4) 0.0187(4) 0.0008(3) -0.0006(3) 0.0005(2)
B4 0.005(5) 0.017(6) 0.014(6) 0.001(4) 0.000(4) 0.003(4)
B7 0.007(2) 0.009(3) 0.008(3) 0.0002(18) -0.0007(18) 0.0007(18)
B3 0.006(2) 0.009(3) 0.006(2) 0.0001(18) -0.0006(18) -0.0008(18)
B2 0.005(4) 0.020(6) 0.003(5) 0.004(4) 0.000(3) 0.000(4)
B1 0.008(3) 0.009(3) 0.009(3) -0.0003(18) 0.0003(18) 0.0010(18)
B6 0.009(5) 0.020(6) 0.008(5) 0.002(4) 0.005(4) 0.002(4)
B5 0.008(5) 0.017(6) 0.010(5) -0.001(4) -0.001(4) -0.003(4)
O15 0.005(3) 0.014(4) 0.013(4) -0.001(3) -0.001(2) 0.000(2)
O14 0.004(3) 0.016(4) 0.008(3) -0.002(3) -0.002(2) 0.000(3)
O13 0.004(3) 0.019(4) 0.005(3) 0.000(3) 0.001(2) 0.001(3)
O12 0.001(3) 0.013(4) 0.011(3) 0.001(3) -0.001(2) -0.002(2)
O11 0.004(3) 0.019(4) 0.008(3) 0.003(3) 0.000(2) 0.003(3)
O10 0.015(3) 0.018(4) 0.013(4) -0.002(3) 0.001(3) -0.002(3)
O9 0.009(3) 0.012(4) 0.015(4) 0.001(3) 0.002(3) 0.001(3)
O8 0.009(3) 0.015(4) 0.008(3) 0.002(3) -0.002(2) 0.002(3)
O7 0.008(3) 0.016(4) 0.009(3) 0.001(3) -0.004(3) 0.001(3)
O6 0.013(3) 0.014(4) 0.013(4) -0.001(3) -0.006(3) -0.001(3)
O5 0.006(3) 0.014(4) 0.009(3) 0.000(3) -0.002(2) -0.001(3)
O4 0.009(3) 0.024(4) 0.017(4) 0.000(3) 0.000(3) -0.002(3)
O3 0.004(3) 0.018(4) 0.011(3) 0.000(3) -0.002(2) 0.000(3)
O2 0.024(4) 0.020(4) 0.014(4) -0.001(3) -0.004(3) -0.003(3)
O1 0.028(4) 0.022(4) 0.020(4) -0.001(3) -0.009(3) 0.000(3)

loop_
_atom_type_symbol
_atom_type_description
_atom_type_scat_dispersion_real
_atom_type_scat_dispersion_imag
_atom_type_scat_source
B B 0.0013 0.0007 'International Tables Vol C Tables 4.2.6.8 and 6.1.1.4'
O O 0.0106 0.0060 'International Tables Vol C Tables 4.2.6.8 and 6.1.1.4'
I I -0.4742 1.8119 'International Tables Vol C Tables 4.2.6.8 and 6.1.1.4'
La La -0.2871 2.4523 'International Tables Vol C Tables 4.2.6.8 and 6.1.1.4'

loop_
_geom_angle_atom_site_label_1
_geom_angle_atom_site_label_2
_geom_angle_atom_site_label_3
_geom_angle
_geom_angle_site_symmetry_1
_geom_angle_site_symmetry_3
O4 La1 O13 73.6(2) . .
O4 La1 O6 69.2(2) . .
O13 La1 O6 82.2(2) . .
O4 La1 O2 70.0(2) . .
O13 La1 O2 139.7(2) . .
O6 La1 O2 69.3(2) . .
O4 La1 O7 87.2(2) . .
O13 La1 O7 115.6(2) . .
O6 La1 O7 145.6(2) . .
O2 La1 O7 79.5(2) . .
O4 La1 O14 122.0(2) . .
O13 La1 O14 154.9(2) . .
O6 La1 O14 120.7(2) . .
O2 La1 O14 64.2(2) . .
O7 La1 O14 51.9(2) . .
O4 La1 O5 118.6(2) . .
O13 La1 O5 64.2(2) . .
O6 La1 O5 62.9(2) . .
O2 La1 O5 120.8(2) . .
O7 La1 O5 150.6(2) . .
O14 La1 O5 114.7(2) . .
O4 La1 O11 145.8(2) . .
O13 La1 O11 115.3(2) . .
O6 La1 O11 79.2(2) . .
O2 La1 O11 87.3(2) . .
O7 La1 O11 114.2(2) . .
O14 La1 O11 64.3(2) . .
O5 La1 O11 52.1(2) . .
O4 La1 O3 65.8(2) . .
O13 La1 O3 50.7(2) . .
O6 La1 O3 121.4(2) . .
O2 La1 O3 123.5(2) . .
O7 La1 O3 65.2(2) . .
O14 La1 O3 114.3(2) . .
O5 La1 O3 110.5(2) . .
O11 La1 O3 146.5(2) . .
O4 La1 B1 107.0(3) . .
O13 La1 B1 136.9(2) . .
O6 La1 B1 139.6(3) . .
O2 La1 B1 71.8(3) . .
O7 La1 B1 26.0(2) . .
O14 La1 B1 26.0(2) . .
O5 La1 B1 134.4(2) . .
O11 La1 B1 88.7(2) . .
O3 La1 B1 89.1(2) . .
O4 La1 B5 66.9(3) . .
O13 La1 B5 25.1(2) . .
O6 La1 B5 101.7(3) . .
O2 La1 B5 136.1(3) . .
O7 La1 B5 90.7(3) . .
O14 La1 B5 137.4(3) . .
O5 La1 B5 87.3(2) . .
O11 La1 B5 134.6(2) . .
O3 La1 B5 25.6(2) . .
B1 La1 B5 113.8(3) . .
O4 La1 I1 140.78(17) . .
O13 La1 I1 79.60(16) . .
O6 La1 I1 134.78(15) . .
O2 La1 I1 140.64(18) . .
O7 La1 I1 79.14(15) . .
O14 La1 I1 76.57(15) . .
O5 La1 I1 71.90(15) . .
O11 La1 I1 72.09(15) . .
O3 La1 I1 75.10(15) . .
B1 La1 I1 74.5(2) . .
B5 La1 I1 76.7(2) . .
O10 B4 O8 122.3(10) . .
O10 B4 O9 116.5(9) . .
O8 B4 O9 121.2(10) . .
O3 B7 O8 112.2(8) 4_566 1_556
O3 B7 O14 109.6(8) 4_566 .
O8 B7 O14 109.5(8) 1_556 .
O3 B7 O12 108.6(8) 4_566 4_666
O8 B7 O12 108.3(8) 1_556 4_666
O14 B7 O12 108.5(7) . 4_666
O15 B3 O11 113.3(8) . .
O15 B3 O5 112.2(8) . .
O11 B3 O5 103.8(7) . .
O15 B3 O12 108.0(7) . .
O11 B3 O12 111.6(8) . .
O5 B3 O12 107.8(7) . .
O9 B2 O13 109.2(8) . .
O9 B2 O7 111.6(8) . 4_565
O13 B2 O7 109.0(8) . 4_565
O9 B2 O12 109.6(8) . 4_665
O13 B2 O12 110.5(8) . 4_665
O7 B2 O12 106.9(8) 4_565 4_665
O5 B1 O14 122.8(9) 4_666 .
O5 B1 O7 124.1(9) 4_666 .
O14 B1 O7 112.9(8) . .
O5 B1 La1 169.9(7) 4_666 .
O14 B1 La1 56.7(5) . .
O7 B1 La1 56.6(5) . .
O10 B6 O1 122.9(10) 3_566 .
O10 B6 O15 115.8(9) 3_566 .
O1 B6 O15 120.9(10) . .
O3 B5 O11 125.6(9) . 4_665
O3 B5 O13 113.5(9) . .
O11 B5 O13 120.8(9) 4_665 .
O3 B5 La1 61.1(5) . .
O11 B5 La1 172.4(8) 4_665 .
O13 B5 La1 52.5(5) . .
B6 O15 B3 130.2(8) . .
B1 O14 B7 124.0(8) . .
B1 O14 La1 97.3(6) . .
B7 O14 La1 138.2(6) . .
B5 O13 B2 126.5(8) . .
B5 O13 La1 102.4(6) . .
B2 O13 La1 129.4(6) . .
B2 O12 B7 115.2(7) 4_566 4_565
B2 O12 B3 120.0(7) 4_566 .
B7 O12 B3 124.6(7) 4_565 .
B5 O11 B3 120.7(8) 4_566 .
B5 O11 La1 134.4(6) 4_566 .
B3 O11 La1 100.9(5) . .
B4 O10 B6 128.3(9) . 3_566
B4 O9 B2 124.7(8) . .
B4 O8 B7 120.4(8) . 1_554
B1 O7 B2 119.3(8) . 4_666
B1 O7 La1 97.3(5) . .
B2 O7 La1 140.9(6) 4_666 .
B1 O5 B3 120.8(7) 4_565 .
B1 O5 La1 135.6(6) 4_565 .
B3 O5 La1 100.9(5) . .
B5 O3 B7 126.8(8) . 4_665
B5 O3 La1 93.3(6) . .
B7 O3 La1 139.1(6) 4_665 .

loop_
_geom_bond_atom_site_label_1
_geom_bond_atom_site_label_2
_geom_bond_distance
_geom_bond_site_symmetry_2
La1 O4 2.559(7) .
La1 O13 2.559(7) .
La1 O6 2.568(7) .
La1 O2 2.584(8) .
La1 O7 2.613(7) .
La1 O14 2.615(7) .
La1 O5 2.642(6) .
La1 O11 2.645(6) .
La1 O3 2.761(7) .
La1 B1 3.103(11) .
La1 B5 3.150(11) .
La1 I1 3.4251(13) .
B4 O10 1.364(14) .
B4 O8 1.364(14) .
B4 O9 1.370(14) .
B7 O3 1.442(12) 4_566
B7 O8 1.464(13) 1_556
B7 O14 1.461(12) .
B7 O12 1.515(12) 4_666
B3 O15 1.432(12) .
B3 O11 1.474(12) .
B3 O5 1.476(12) .
B3 O12 1.524(12) .
B2 O9 1.420(13) .
B2 O13 1.463(12) .
B2 O7 1.489(12) 4_565
B2 O12 1.511(12) 4_665
B1 O5 1.356(12) 4_666
B1 O14 1.371(12) .
B1 O7 1.374(12) .
B6 O10 1.368(14) 3_566
B6 O1 1.370(14) .
B6 O15 1.371(14) .
B5 O3 1.365(13) .
B5 O11 1.365(13) 4_665
B5 O13 1.368(13) .
O12 B2 1.511(12) 4_566
O12 B7 1.515(12) 4_565
O11 B5 1.365(13) 4_566
O10 B6 1.368(14) 3_566
O8 B7 1.464(13) 1_554
O7 B2 1.489(12) 4_666
O5 B1 1.356(12) 4_565
O3 B7 1.442(12) 4_665
